data_1513135
loop_
_publ_author_name
'Chong, Eugene'
'Schafer, Laurel L.'

_publ_section_title
;
 2-Pyridonate Titanium Complexes for Chemoselectivity. Accessing
 Intramolecular Hydroaminoalkylation over Hydroamination
;
_journal_issue 23
_journal_name_full 'Organic Letters'
_journal_page_first 6002
_journal_paper_doi 10.1021/ol402890m
_journal_volume 15
_journal_year 2013
_chemical_formula_moiety 'C26 H28 N4 O2 Ti, C6 H6'
_chemical_formula_sum 'C32 H34 N4 O2 Ti'
_chemical_formula_weight 554.51
_space_group_IT_number 15
_symmetry_cell_setting monoclinic
_symmetry_Int_Tables_number 15
_symmetry_space_group_name_Hall '-C 2yc'
_symmetry_space_group_name_H-M 'C 1 2/c 1'
_atom_sites_solution_hydrogens geom
_atom_sites_solution_primary direct
_atom_sites_solution_secondary difmap
_audit_creation_method SHELXL-97
_cell_angle_alpha 90.00
_cell_angle_beta 97.520(2)
_cell_angle_gamma 90.00
_cell_formula_units_Z 8
_cell_length_a 16.2081(5)
_cell_length_b 13.8771(4)
_cell_length_c 25.5319(8)
_cell_measurement_reflns_used 8138
_cell_measurement_temperature 100(2)
_cell_measurement_theta_max 27.488
_cell_measurement_theta_min 2.412
_cell_volume 5693.3(3)
_computing_structure_refinement 'SHELXL-97 (Sheldrick, 2008)'
_diffrn_ambient_temperature 100(2)
_diffrn_measured_fraction_theta_full 1.000
_diffrn_measured_fraction_theta_max 1.000
_diffrn_measurement_device_type 'Bruker X8 APEX II'
_diffrn_measurement_method 'area detector'
_diffrn_radiation_monochromator graphite
_diffrn_radiation_probe x-ray
_diffrn_radiation_type MoK\a
_diffrn_radiation_wavelength 0.71073
_diffrn_reflns_av_R_equivalents 0.0465
_diffrn_reflns_av_sigmaI/netI 0.0364
_diffrn_reflns_limit_h_max 21
_diffrn_reflns_limit_h_min -21
_diffrn_reflns_limit_k_max 18
_diffrn_reflns_limit_k_min -16
_diffrn_reflns_limit_l_max 30
_diffrn_reflns_limit_l_min -33
_diffrn_reflns_number 39243
_diffrn_reflns_theta_full 27.52
_diffrn_reflns_theta_max 27.52
_diffrn_reflns_theta_min 1.61
_diffrn_source 'fine-focus sealed tube'
_exptl_absorpt_coefficient_mu 0.336
_exptl_absorpt_correction_T_max 0.9350
_exptl_absorpt_correction_T_min 0.8921
_exptl_absorpt_correction_type multi-scan
_exptl_absorpt_process_details SADABS-2008/1
_exptl_crystal_colour red
_exptl_crystal_density_diffrn 1.294
_exptl_crystal_density_method 'not measured'
_exptl_crystal_description prism
_exptl_crystal_F_000 2336
_exptl_crystal_recrystallization_method benzene/pentane
_exptl_crystal_size_max 0.26
_exptl_crystal_size_mid 0.25
_exptl_crystal_size_min 0.20
_refine_diff_density_max 0.337
_refine_diff_density_min -0.340
_refine_diff_density_rms 0.050
_refine_ls_extinction_method none
_refine_ls_goodness_of_fit_ref 1.002
_refine_ls_hydrogen_treatment constr
_refine_ls_matrix_type full
_refine_ls_number_parameters 356
_refine_ls_number_reflns 6543
_refine_ls_number_restraints 0
_refine_ls_restrained_S_all 1.002
_refine_ls_R_factor_all 0.0592
_refine_ls_R_factor_gt 0.0368
_refine_ls_shift/su_max 0.001
_refine_ls_shift/su_mean 0.000
_refine_ls_structure_factor_coef Fsqd
_refine_ls_weighting_details 'calc w=1/[\s^2^(Fo^2^)+(0.0371P)^2^+5.6123P] where P=(Fo^2^+2Fc^2^)/3'
_refine_ls_weighting_scheme calc
_refine_ls_wR_factor_gt 0.0796
_refine_ls_wR_factor_ref 0.0879
_reflns_number_gt 4947
_reflns_number_total 6543
_reflns_threshold_expression >2\s(I)
_cod_data_source_file ol402890m_si_002.cif
_cod_data_source_block ls254_0m
_cod_original_cell_volume 5693.3(5)
_cod_original_sg_symbol_H-M 'C 2/c'
_cod_database_code 1513135

loop_
_symmetry_equiv_pos_as_xyz
'x, y, z'
'-x, y, -z+1/2'
'x+1/2, y+1/2, z'
'-x+1/2, y+1/2, -z+1/2'
'-x, -y, -z'
'x, -y, z-1/2'
'-x+1/2, -y+1/2, -z'
'x+1/2, -y+1/2, z-1/2'

loop_
_atom_site_label
_atom_site_type_symbol
_atom_site_fract_x
_atom_site_fract_y
_atom_site_fract_z
_atom_site_U_iso_or_equiv
_atom_site_adp_type
_atom_site_occupancy
_atom_site_symmetry_multiplicity
_atom_site_calc_flag
_atom_site_refinement_flags
Ti1 Ti 0.018746(18) 0.63670(2) 0.380011(11) 0.01549(8) Uani 1 1 d .
O2 O 0.13085(7) 0.59829(8) 0.35920(4) 0.0180(2) Uani 1 1 d .
O1 O -0.04801(7) 0.73016(9) 0.41847(4) 0.0190(3) Uani 1 1 d .
N2 N 0.10126(8) 0.75381(10) 0.35336(5) 0.0179(3) Uani 1 1 d .
N4 N -0.05780(8) 0.63782(10) 0.31710(5) 0.0188(3) Uani 1 1 d .
N1 N 0.07794(8) 0.69596(10) 0.45792(5) 0.0170(3) Uani 1 1 d .
N3 N -0.00348(9) 0.51420(10) 0.40694(5) 0.0192(3) Uani 1 1 d .
C16 C 0.11911(11) 0.84619(12) 0.34366(7) 0.0208(4) Uani 1 1 d .
H16 H 0.0798 0.8948 0.3489 0.025 Uiso 1 1 calc R
C15 C 0.19279(11) 0.87224(13) 0.32633(7) 0.0238(4) Uani 1 1 d .
H15 H 0.2045 0.9378 0.3196 0.029 Uiso 1 1 calc R
C14 C 0.24975(11) 0.80018(12) 0.31895(7) 0.0207(4) Uani 1 1 d .
H14 H 0.3005 0.8171 0.3064 0.025 Uiso 1 1 calc R
C13 C 0.23432(10) 0.70428(12) 0.32940(6) 0.0165(3) Uani 1 1 d .
C12 C 0.15718(10) 0.68398(12) 0.34743(6) 0.0163(3) Uani 1 1 d .
C17 C 0.29447(9) 0.62740(12) 0.32087(6) 0.0165(3) Uani 1 1 d .
C22 C 0.33548(10) 0.63017(13) 0.27603(7) 0.0201(3) Uani 1 1 d .
H22 H 0.3234 0.6805 0.2510 0.024 Uiso 1 1 calc R
C21 C 0.39344(11) 0.56049(13) 0.26773(7) 0.0246(4) Uani 1 1 d .
H21 H 0.4205 0.5629 0.2369 0.029 Uiso 1 1 calc R
C20 C 0.41207(11) 0.48719(13) 0.30429(8) 0.0247(4) Uani 1 1 d .
H20 H 0.4523 0.4398 0.2987 0.030 Uiso 1 1 calc R
C19 C 0.37190(10) 0.48317(13) 0.34899(7) 0.0231(4) Uani 1 1 d .
H19 H 0.3846 0.4329 0.3740 0.028 Uiso 1 1 calc R
C18 C 0.31307(10) 0.55244(12) 0.35723(7) 0.0194(3) Uani 1 1 d .
H18 H 0.2853 0.5490 0.3877 0.023 Uiso 1 1 calc R
C26 C -0.09217(12) 0.72810(13) 0.29527(7) 0.0267(4) Uani 1 1 d .
H26A H -0.0729 0.7397 0.2610 0.040 Uiso 1 1 calc R
H26B H -0.0737 0.7809 0.3195 0.040 Uiso 1 1 calc R
H26C H -0.1531 0.7246 0.2906 0.040 Uiso 1 1 calc R
C25 C -0.09169(12) 0.55637(14) 0.28547(7) 0.0298(4) Uani 1 1 d .
H25A H -0.1522 0.5541 0.2852 0.045 Uiso 1 1 calc R
H25B H -0.0669 0.4965 0.3007 0.045 Uiso 1 1 calc R
H25C H -0.0788 0.5636 0.2492 0.045 Uiso 1 1 calc R
C1 C 0.00680(10) 0.74555(12) 0.46033(6) 0.0157(3) Uani 1 1 d .
C2 C -0.00323(10) 0.80722(12) 0.50336(6) 0.0162(3) Uani 1 1 d .
C6 C -0.08062(10) 0.86330(12) 0.50548(6) 0.0171(3) Uani 1 1 d .
C11 C -0.15778(10) 0.82880(12) 0.48260(6) 0.0193(3) Uani 1 1 d .
H11 H -0.1610 0.7685 0.4649 0.023 Uiso 1 1 calc R
C10 C -0.22981(11) 0.88133(13) 0.48540(7) 0.0228(4) Uani 1 1 d .
H10 H -0.2820 0.8564 0.4700 0.027 Uiso 1 1 calc R
C9 C -0.22601(11) 0.96983(13) 0.51053(7) 0.0251(4) Uani 1 1 d .
H9 H -0.2754 1.0059 0.5122 0.030 Uiso 1 1 calc R
C8 C -0.14978(12) 1.00559(13) 0.53320(7) 0.0244(4) Uani 1 1 d .
H8 H -0.1469 1.0663 0.5505 0.029 Uiso 1 1 calc R
C7 C -0.07783(11) 0.95318(12) 0.53075(6) 0.0208(4) Uani 1 1 d .
H7 H -0.0259 0.9784 0.5464 0.025 Uiso 1 1 calc R
C3 C 0.06393(10) 0.81256(12) 0.54277(6) 0.0198(4) Uani 1 1 d .
H3 H 0.0596 0.8516 0.5729 0.024 Uiso 1 1 calc R
C4 C 0.13767(10) 0.76245(12) 0.53965(7) 0.0208(4) Uani 1 1 d .
H4 H 0.1836 0.7680 0.5667 0.025 Uiso 1 1 calc R
C5 C 0.14214(10) 0.70495(12) 0.49638(6) 0.0186(3) Uani 1 1 d .
H5 H 0.1921 0.6706 0.4936 0.022 Uiso 1 1 calc R
C24 C 0.05879(12) 0.44744(14) 0.43168(7) 0.0280(4) Uani 1 1 d .
H24A H 0.0528 0.4408 0.4692 0.042 Uiso 1 1 calc R
H24B H 0.1145 0.4720 0.4281 0.042 Uiso 1 1 calc R
H24C H 0.0511 0.3844 0.4144 0.042 Uiso 1 1 calc R
C23 C -0.08757(12) 0.47951(16) 0.40953(8) 0.0338(5) Uani 1 1 d .
H23A H -0.0956 0.4177 0.3910 0.051 Uiso 1 1 calc R
H23B H -0.1278 0.5265 0.3927 0.051 Uiso 1 1 calc R
H23C H -0.0960 0.4710 0.4466 0.051 Uiso 1 1 calc R
C27 C -0.04406(13) 0.73761(15) 0.68023(8) 0.0331(5) Uani 1 1 d .
H27 H 0.0136 0.7426 0.6928 0.040 Uiso 1 1 calc R
C28 C -0.08878(14) 0.65889(15) 0.69346(8) 0.0357(5) Uani 1 1 d .
H28 H -0.0618 0.6095 0.7151 0.043 Uiso 1 1 calc R
C29 C -0.17235(14) 0.65140(15) 0.67550(8) 0.0372(5) Uani 1 1 d .
H29 H -0.2029 0.5969 0.6847 0.045 Uiso 1 1 calc R
C30 C -0.21149(13) 0.72290(18) 0.64429(8) 0.0402(5) Uani 1 1 d .
H30 H -0.2693 0.7183 0.6322 0.048 Uiso 1 1 calc R
C31 C -0.16662(15) 0.80159(17) 0.63049(8) 0.0398(5) Uani 1 1 d .
H31 H -0.1934 0.8505 0.6084 0.048 Uiso 1 1 calc R
C32 C -0.08307(14) 0.80893(15) 0.64876(7) 0.0352(5) Uani 1 1 d .
H32 H -0.0523 0.8633 0.6396 0.042 Uiso 1 1 calc R

loop_
_atom_site_aniso_label
_atom_site_aniso_U_11
_atom_site_aniso_U_22
_atom_site_aniso_U_33
_atom_site_aniso_U_23
_atom_site_aniso_U_13
_atom_site_aniso_U_12
Ti1 0.01495(14) 0.01673(15) 0.01454(14) -0.00171(12) 0.00090(10) 0.00151(12)
O2 0.0189(6) 0.0151(6) 0.0205(6) 0.0001(5) 0.0043(5) 0.0005(5)
O1 0.0171(6) 0.0239(6) 0.0153(6) -0.0055(5) -0.0010(4) 0.0040(5)
N2 0.0192(7) 0.0188(7) 0.0151(7) -0.0012(5) 0.0002(5) 0.0028(6)
N4 0.0183(7) 0.0211(7) 0.0166(7) -0.0018(6) 0.0004(5) 0.0020(6)
N1 0.0171(7) 0.0163(7) 0.0177(7) 0.0000(5) 0.0024(5) 0.0011(5)
N3 0.0194(7) 0.0212(8) 0.0173(7) -0.0008(6) 0.0030(5) -0.0012(6)
C16 0.0241(9) 0.0170(9) 0.0198(8) -0.0031(7) -0.0023(7) 0.0045(7)
C15 0.0288(9) 0.0157(9) 0.0258(9) 0.0018(7) -0.0009(7) -0.0009(7)
C14 0.0202(8) 0.0220(9) 0.0190(8) 0.0001(7) -0.0008(7) -0.0027(7)
C13 0.0172(8) 0.0178(8) 0.0136(7) -0.0007(6) -0.0016(6) -0.0001(6)
C12 0.0192(8) 0.0178(8) 0.0110(7) -0.0022(6) -0.0016(6) 0.0008(7)
C17 0.0136(7) 0.0170(8) 0.0182(8) -0.0017(6) -0.0007(6) -0.0027(6)
C22 0.0179(8) 0.0203(9) 0.0221(8) 0.0035(7) 0.0021(6) -0.0023(7)
C21 0.0190(8) 0.0267(10) 0.0291(10) -0.0006(8) 0.0074(7) -0.0015(7)
C20 0.0163(8) 0.0192(9) 0.0386(11) -0.0001(8) 0.0036(7) 0.0010(7)
C19 0.0198(8) 0.0189(9) 0.0291(9) 0.0035(7) -0.0026(7) -0.0014(7)
C18 0.0183(8) 0.0194(9) 0.0198(8) -0.0001(7) -0.0005(6) -0.0025(7)
C26 0.0296(10) 0.0261(10) 0.0225(9) 0.0004(7) -0.0033(7) 0.0050(8)
C25 0.0370(11) 0.0263(10) 0.0238(9) -0.0065(8) -0.0046(8) 0.0016(8)
C1 0.0165(8) 0.0161(8) 0.0147(7) 0.0010(6) 0.0019(6) -0.0020(6)
C2 0.0174(8) 0.0160(8) 0.0154(8) 0.0010(6) 0.0034(6) -0.0013(6)
C6 0.0198(8) 0.0180(8) 0.0139(7) 0.0016(7) 0.0042(6) 0.0005(7)
C11 0.0222(8) 0.0174(8) 0.0185(8) -0.0005(6) 0.0036(7) 0.0010(7)
C10 0.0196(8) 0.0235(10) 0.0255(9) 0.0029(7) 0.0039(7) 0.0023(7)
C9 0.0262(9) 0.0233(10) 0.0275(9) 0.0046(7) 0.0097(7) 0.0086(7)
C8 0.0351(10) 0.0164(9) 0.0235(9) -0.0011(7) 0.0109(8) 0.0027(7)
C7 0.0262(9) 0.0194(9) 0.0179(8) -0.0009(7) 0.0073(7) -0.0023(7)
C3 0.0228(8) 0.0208(9) 0.0157(8) -0.0023(7) 0.0014(6) -0.0031(7)
C4 0.0198(8) 0.0225(9) 0.0185(8) 0.0003(7) -0.0029(7) -0.0019(7)
C5 0.0160(8) 0.0186(8) 0.0207(8) 0.0042(7) 0.0002(6) 0.0008(6)
C24 0.0307(10) 0.0264(10) 0.0266(10) 0.0064(8) 0.0023(8) 0.0035(8)
C23 0.0273(10) 0.0375(12) 0.0370(11) 0.0096(9) 0.0052(8) -0.0054(9)
C27 0.0311(10) 0.0403(12) 0.0282(10) -0.0059(9) 0.0054(8) -0.0063(9)
C28 0.0442(12) 0.0295(11) 0.0332(11) 0.0011(9) 0.0048(9) -0.0017(9)
C29 0.0478(13) 0.0351(12) 0.0301(11) -0.0080(9) 0.0098(9) -0.0198(10)
C30 0.0307(11) 0.0659(16) 0.0233(10) -0.0117(10) 0.0012(8) -0.0079(11)
C31 0.0528(14) 0.0460(13) 0.0200(10) 0.0049(9) 0.0029(9) 0.0067(11)
C32 0.0526(13) 0.0329(11) 0.0223(10) -0.0029(8) 0.0130(9) -0.0144(10)

loop_
_atom_type_symbol
_atom_type_description
_atom_type_scat_dispersion_real
_atom_type_scat_dispersion_imag
_atom_type_scat_source
C C 0.0033 0.0016 'International Tables Vol C Tables 4.2.6.8 and 6.1.1.4'
H H 0.0000 0.0000 'International Tables Vol C Tables 4.2.6.8 and 6.1.1.4'
N N 0.0061 0.0033 'International Tables Vol C Tables 4.2.6.8 and 6.1.1.4'
O O 0.0106 0.0060 'International Tables Vol C Tables 4.2.6.8 and 6.1.1.4'
Ti Ti 0.2776 0.4457 'International Tables Vol C Tables 4.2.6.8 and 6.1.1.4'

loop_
_geom_angle_atom_site_label_1
_geom_angle_atom_site_label_2
_geom_angle_atom_site_label_3
_geom_angle
N3 Ti1 N4 100.44(6)
N3 Ti1 O1 105.13(6)
N4 Ti1 O1 94.22(5)
N3 Ti1 O2 94.53(5)
N4 Ti1 O2 106.80(5)
O1 Ti1 O2 148.11(5)
N3 Ti1 N1 94.99(5)
N4 Ti1 N1 154.47(6)
O1 Ti1 N1 61.94(5)
O2 Ti1 N1 91.99(5)
N3 Ti1 N2 154.77(6)
N4 Ti1 N2 94.94(6)
O1 Ti1 N2 93.45(5)
O2 Ti1 N2 61.70(5)
N1 Ti1 N2 78.64(5)
N3 Ti1 C1 101.57(6)
N4 Ti1 C1 124.10(6)
O1 Ti1 C1 30.32(5)
O2 Ti1 C1 121.72(5)
N1 Ti1 C1 31.62(5)
N2 Ti1 C1 85.83(5)
N3 Ti1 C12 124.25(6)
N4 Ti1 C12 103.01(5)
O1 Ti1 C12 122.46(5)
O2 Ti1 C12 30.19(5)
N1 Ti1 C12 84.48(5)
N2 Ti1 C12 31.51(5)
C1 Ti1 C12 105.49(5)
C12 O2 Ti1 98.70(9)
C1 O1 Ti1 98.70(9)
C16 N2 C12 120.03(15)
C16 N2 Ti1 152.79(12)
C12 N2 Ti1 87.14(10)
C26 N4 C25 111.07(14)
C26 N4 Ti1 120.50(11)
C25 N4 Ti1 128.41(12)
C5 N1 C1 120.32(14)
C5 N1 Ti1 152.01(12)
C1 N1 Ti1 87.63(9)
C24 N3 C23 111.77(15)
C24 N3 Ti1 125.35(12)
C23 N3 Ti1 122.65(12)
N2 C16 C15 121.80(16)
N2 C16 H16 119.1
C15 C16 H16 119.1
C16 C15 C14 118.32(16)
C16 C15 H15 120.8
C14 C15 H15 120.8
C13 C14 C15 121.64(16)
C13 C14 H14 119.2
C15 C14 H14 119.2
C14 C13 C12 116.28(15)
C14 C13 C17 121.64(15)
C12 C13 C17 122.06(15)
O2 C12 N2 112.46(14)
O2 C12 C13 125.63(15)
N2 C12 C13 121.90(15)
O2 C12 Ti1 51.11(7)
N2 C12 Ti1 61.35(9)
C13 C12 Ti1 176.73(12)
C22 C17 C18 118.63(15)
C22 C17 C13 119.58(15)
C18 C17 C13 121.77(15)
C21 C22 C17 120.76(16)
C21 C22 H22 119.6
C17 C22 H22 119.6
C22 C21 C20 120.13(17)
C22 C21 H21 119.9
C20 C21 H21 119.9
C21 C20 C19 119.93(17)
C21 C20 H20 120.0
C19 C20 H20 120.0
C20 C19 C18 120.13(16)
C20 C19 H19 119.9
C18 C19 H19 119.9
C19 C18 C17 120.41(16)
C19 C18 H18 119.8
C17 C18 H18 119.8
N4 C26 H26A 109.5
N4 C26 H26B 109.5
H26A C26 H26B 109.5
N4 C26 H26C 109.5
H26A C26 H26C 109.5
H26B C26 H26C 109.5
N4 C25 H25A 109.5
N4 C25 H25B 109.5
H25A C25 H25B 109.5
N4 C25 H25C 109.5
H25A C25 H25C 109.5
H25B C25 H25C 109.5
O1 C1 N1 111.73(14)
O1 C1 C2 126.42(15)
N1 C1 C2 121.84(14)
O1 C1 Ti1 50.99(8)
N1 C1 Ti1 60.75(8)
C2 C1 Ti1 177.38(12)
C3 C2 C1 115.87(15)
C3 C2 C6 122.26(15)
C1 C2 C6 121.87(14)
C11 C6 C7 118.13(15)
C11 C6 C2 121.41(15)
C7 C6 C2 120.46(15)
C10 C11 C6 120.88(16)
C10 C11 H11 119.6
C6 C11 H11 119.6
C9 C10 C11 120.27(17)
C9 C10 H10 119.9
C11 C10 H10 119.9
C10 C9 C8 119.66(16)
C10 C9 H9 120.2
C8 C9 H9 120.2
C7 C8 C9 120.25(17)
C7 C8 H8 119.9
C9 C8 H8 119.9
C8 C7 C6 120.80(16)
C8 C7 H7 119.6
C6 C7 H7 119.6
C2 C3 C4 122.02(16)
C2 C3 H3 119.0
C4 C3 H3 119.0
C5 C4 C3 118.17(15)
C5 C4 H4 120.9
C3 C4 H4 120.9
N1 C5 C4 121.75(16)
N1 C5 H5 119.1
C4 C5 H5 119.1
N3 C24 H24A 109.5
N3 C24 H24B 109.5
H24A C24 H24B 109.5
N3 C24 H24C 109.5
H24A C24 H24C 109.5
H24B C24 H24C 109.5
N3 C23 H23A 109.5
N3 C23 H23B 109.5
H23A C23 H23B 109.5
N3 C23 H23C 109.5
H23A C23 H23C 109.5
H23B C23 H23C 109.5
C32 C27 C28 119.8(2)
C32 C27 H27 120.1
C28 C27 H27 120.1
C29 C28 C27 120.3(2)
C29 C28 H28 119.8
C27 C28 H28 119.8
C30 C29 C28 119.9(2)
C30 C29 H29 120.1
C28 C29 H29 120.1
C29 C30 C31 120.0(2)
C29 C30 H30 120.0
C31 C30 H30 120.0
C32 C31 C30 119.9(2)
C32 C31 H31 120.0
C30 C31 H31 120.0
C27 C32 C31 120.1(2)
C27 C32 H32 120.0
C31 C32 H32 120.0

loop_
_geom_bond_atom_site_label_1
_geom_bond_atom_site_label_2
_geom_bond_distance
Ti1 N3 1.8860(15)
Ti1 N4 1.8969(13)
Ti1 O1 2.0237(11)
Ti1 O2 2.0299(12)
Ti1 N1 2.2482(14)
Ti1 N2 2.2652(14)
Ti1 C1 2.5746(16)
Ti1 C12 2.5779(17)
O2 C12 1.311(2)
O1 C1 1.3148(18)
N2 C16 1.344(2)
N2 C12 1.349(2)
N4 C26 1.452(2)
N4 C25 1.454(2)
N1 C5 1.340(2)
N1 C1 1.351(2)
N3 C24 1.452(2)
N3 C23 1.455(2)
C16 C15 1.375(2)
C16 H16 0.9500
C15 C14 1.391(2)
C15 H15 0.9500
C14 C13 1.386(2)
C14 H14 0.9500
C13 C12 1.416(2)
C13 C17 1.480(2)
C17 C22 1.397(2)
C17 C18 1.401(2)
C22 C21 1.384(2)
C22 H22 0.9500
C21 C20 1.387(3)
C21 H21 0.9500
C20 C19 1.387(3)
C20 H20 0.9500
C19 C18 1.389(2)
C19 H19 0.9500
C18 H18 0.9500
C26 H26A 0.9800
C26 H26B 0.9800
C26 H26C 0.9800
C25 H25A 0.9800
C25 H25B 0.9800
C25 H25C 0.9800
C1 C2 1.419(2)
C2 C3 1.384(2)
C2 C6 1.483(2)
C6 C11 1.394(2)
C6 C7 1.402(2)
C11 C10 1.386(2)
C11 H11 0.9500
C10 C9 1.383(3)
C10 H10 0.9500
C9 C8 1.386(3)
C9 H9 0.9500
C8 C7 1.383(2)
C8 H8 0.9500
C7 H7 0.9500
C3 C4 1.394(2)
C3 H3 0.9500
C4 C5 1.373(2)
C4 H4 0.9500
C5 H5 0.9500
C24 H24A 0.9800
C24 H24B 0.9800
C24 H24C 0.9800
C23 H23A 0.9800
C23 H23B 0.9800
C23 H23C 0.9800
C27 C32 1.375(3)
C27 C28 1.377(3)
C27 H27 0.9500
C28 C29 1.376(3)
C28 H28 0.9500
C29 C30 1.375(3)
C29 H29 0.9500
C30 C31 1.383(3)
C30 H30 0.9500
C31 C32 1.377(3)
C31 H31 0.9500
C32 H32 0.9500

loop_
_geom_torsion_atom_site_label_1
_geom_torsion_atom_site_label_2
_geom_torsion_atom_site_label_3
_geom_torsion_atom_site_label_4
_geom_torsion
N3 Ti1 O2 C12 -170.61(9)
N4 Ti1 O2 C12 87.05(10)
O1 Ti1 O2 C12 -42.07(14)
N1 Ti1 O2 C12 -75.45(9)
N2 Ti1 O2 C12 0.51(9)
C1 Ti1 O2 C12 -64.02(10)
N3 Ti1 O1 C1 87.09(10)
N4 Ti1 O1 C1 -170.90(10)
O2 Ti1 O1 C1 -39.04(14)
N1 Ti1 O1 C1 -0.50(9)
N2 Ti1 O1 C1 -75.68(10)
C12 Ti1 O1 C1 -62.57(11)
N3 Ti1 N2 C16 -156.1(2)
N4 Ti1 N2 C16 76.3(3)
O1 Ti1 N2 C16 -18.2(2)
O2 Ti1 N2 C16 -177.2(3)
N1 Ti1 N2 C16 -78.7(2)
C1 Ti1 N2 C16 -47.6(2)
C12 Ti1 N2 C16 -176.7(3)
N3 Ti1 N2 C12 20.66(17)
N4 Ti1 N2 C12 -106.93(9)
O1 Ti1 N2 C12 158.52(9)
O2 Ti1 N2 C12 -0.49(8)
N1 Ti1 N2 C12 98.04(9)
C1 Ti1 N2 C12 129.15(9)
N3 Ti1 N4 C26 151.34(13)
O1 Ti1 N4 C26 45.09(13)
O2 Ti1 N4 C26 -110.64(13)
N1 Ti1 N4 C26 25.1(2)
N2 Ti1 N4 C26 -48.75(13)
C1 Ti1 N4 C26 39.55(15)
C12 Ti1 N4 C26 -79.62(13)
N3 Ti1 N4 C25 -26.93(16)
O1 Ti1 N4 C25 -133.17(15)
O2 Ti1 N4 C25 71.09(16)
N1 Ti1 N4 C25 -153.14(14)
N2 Ti1 N4 C25 132.99(15)
C1 Ti1 N4 C25 -138.71(14)
C12 Ti1 N4 C25 102.12(15)
N3 Ti1 N1 C5 78.5(3)
N4 Ti1 N1 C5 -154.3(2)
O1 Ti1 N1 C5 -177.0(3)
O2 Ti1 N1 C5 -16.2(3)
N2 Ti1 N1 C5 -76.8(2)
C1 Ti1 N1 C5 -177.4(3)
C12 Ti1 N1 C5 -45.5(2)
N3 Ti1 N1 C1 -104.03(10)
N4 Ti1 N1 C1 23.17(18)
O1 Ti1 N1 C1 0.48(9)
O2 Ti1 N1 C1 161.25(9)
N2 Ti1 N1 C1 100.65(9)
C12 Ti1 N1 C1 131.97(10)
N4 Ti1 N3 C24 139.40(14)
O1 Ti1 N3 C24 -123.28(14)
O2 Ti1 N3 C24 31.37(14)
N1 Ti1 N3 C24 -61.03(14)
N2 Ti1 N3 C24 12.8(2)
C1 Ti1 N3 C24 -92.31(14)
C12 Ti1 N3 C24 25.68(16)
N4 Ti1 N3 C23 -46.58(15)
O1 Ti1 N3 C23 50.74(15)
O2 Ti1 N3 C23 -154.60(14)
N1 Ti1 N3 C23 113.00(14)
N2 Ti1 N3 C23 -173.19(13)
C1 Ti1 N3 C23 81.72(14)
C12 Ti1 N3 C23 -160.30(13)
C12 N2 C16 C15 1.7(2)
Ti1 N2 C16 C15 177.94(17)
N2 C16 C15 C14 -0.1(3)
C16 C15 C14 C13 -1.0(3)
C15 C14 C13 C12 0.6(2)
C15 C14 C13 C17 179.17(15)
Ti1 O2 C12 N2 -0.82(14)
Ti1 O2 C12 C13 -179.64(14)
C16 N2 C12 O2 179.01(14)
Ti1 N2 C12 O2 0.73(12)
C16 N2 C12 C13 -2.1(2)
Ti1 N2 C12 C13 179.60(14)
C16 N2 C12 Ti1 178.28(16)
C14 C13 C12 O2 179.68(15)
C17 C13 C12 O2 1.1(2)
C14 C13 C12 N2 1.0(2)
C17 C13 C12 N2 -177.58(14)
C14 C13 C12 Ti1 175(87)
C17 C13 C12 Ti1 -4(2)
N3 Ti1 C12 O2 11.35(11)
N4 Ti1 C12 O2 -101.13(10)
O1 Ti1 C12 O2 155.20(9)
N1 Ti1 C12 O2 103.63(9)
N2 Ti1 C12 O2 -179.14(15)
C1 Ti1 C12 O2 127.49(9)
N3 Ti1 C12 N2 -169.52(9)
N4 Ti1 C12 N2 78.01(10)
O1 Ti1 C12 N2 -25.67(11)
O2 Ti1 C12 N2 179.14(15)
N1 Ti1 C12 N2 -77.24(9)
C1 Ti1 C12 N2 -53.38(10)
N3 Ti1 C12 C13 16(2)
N4 Ti1 C12 C13 -96(2)
O1 Ti1 C12 C13 160(2)
O2 Ti1 C12 C13 5.1(19)
N1 Ti1 C12 C13 109(2)
N2 Ti1 C12 C13 -174(87)
C1 Ti1 C12 C13 133(2)
C14 C13 C17 C22 -40.8(2)
C12 C13 C17 C22 137.64(16)
C14 C13 C17 C18 137.74(17)
C12 C13 C17 C18 -43.8(2)
C18 C17 C22 C21 -0.2(2)
C13 C17 C22 C21 178.45(15)
C17 C22 C21 C20 -0.6(3)
C22 C21 C20 C19 0.7(3)
C21 C20 C19 C18 0.0(3)
C20 C19 C18 C17 -0.7(3)
C22 C17 C18 C19 0.8(2)
C13 C17 C18 C19 -177.80(15)
Ti1 O1 C1 N1 0.79(14)
Ti1 O1 C1 C2 179.52(14)
C5 N1 C1 O1 177.90(14)
Ti1 N1 C1 O1 -0.70(13)
C5 N1 C1 C2 -0.9(2)
Ti1 N1 C1 C2 -179.50(14)
C5 N1 C1 Ti1 178.60(16)
N3 Ti1 C1 O1 -100.24(10)
N4 Ti1 C1 O1 10.98(12)
O2 Ti1 C1 O1 156.97(9)
N1 Ti1 C1 O1 179.16(15)
N2 Ti1 C1 O1 104.13(10)
C12 Ti1 C1 O1 129.00(10)
N3 Ti1 C1 N1 80.60(10)
N4 Ti1 C1 N1 -168.18(9)
O1 Ti1 C1 N1 -179.16(15)
O2 Ti1 C1 N1 -22.19(11)
N2 Ti1 C1 N1 -75.03(9)
C12 Ti1 C1 N1 -50.16(10)
N3 Ti1 C1 C2 -109(3)
N4 Ti1 C1 C2 2(3)
O1 Ti1 C1 C2 -9(3)
O2 Ti1 C1 C2 148(3)
N1 Ti1 C1 C2 171(3)
N2 Ti1 C1 C2 96(3)
C12 Ti1 C1 C2 120(3)
O1 C1 C2 C3 -179.22(16)
N1 C1 C2 C3 -0.6(2)
Ti1 C1 C2 C3 -171(3)
O1 C1 C2 C6 0.1(3)
N1 C1 C2 C6 178.66(15)
Ti1 C1 C2 C6 8(3)
C3 C2 C6 C11 -149.49(17)
C1 C2 C6 C11 31.3(2)
C3 C2 C6 C7 30.6(2)
C1 C2 C6 C7 -148.66(16)
C7 C6 C11 C10 -0.9(2)
C2 C6 C11 C10 179.21(15)
C6 C11 C10 C9 0.8(3)
C11 C10 C9 C8 -0.4(3)
C10 C9 C8 C7 0.0(3)
C9 C8 C7 C6 -0.1(3)
C11 C6 C7 C8 0.5(2)
C2 C6 C7 C8 -179.56(15)
C1 C2 C3 C4 1.7(2)
C6 C2 C3 C4 -177.58(16)
C2 C3 C4 C5 -1.3(3)
C1 N1 C5 C4 1.4(2)
Ti1 N1 C5 C4 178.40(17)
C3 C4 C5 N1 -0.3(3)
C32 C27 C28 C29 -0.2(3)
C27 C28 C29 C30 -0.1(3)
C28 C29 C30 C31 0.8(3)
C29 C30 C31 C32 -1.1(3)
C28 C27 C32 C31 -0.1(3)
C30 C31 C32 C27 0.7(3)
